data_4032138
loop_
_publ_author_name
'Wu, Hao'
'Hsung, Richard P.'
'Tang, Yu'

_publ_section_title
;
 Total Syntheses of (+-)-Rhodonoids A and B and C12-epi-Rhodonoid B.
;
_journal_issue 3
_journal_name_full 'The Journal of organic chemistry'
_journal_page_first 1545
_journal_page_last 1551
_journal_paper_doi 10.1021/acs.joc.6b02739
_journal_volume 82
_journal_year 2017
_chemical_formula_sum 'C17 H20 O3'
_chemical_formula_weight 272.33
_chemical_name_systematic
; 
 ? 
;
_space_group_IT_number 15
_symmetry_cell_setting monoclinic
_symmetry_space_group_name_Hall '-C 2yc'
_symmetry_space_group_name_H-M 'C 1 2/c 1'
_atom_sites_solution_hydrogens geom
_atom_sites_solution_primary direct
_atom_sites_solution_secondary difmap
_audit_creation_method SHELXL-97
_cell_angle_alpha 90.00
_cell_angle_beta 104.96(3)
_cell_angle_gamma 90.00
_cell_formula_units_Z 8
_cell_length_a 17.976(4)
_cell_length_b 8.7449(17)
_cell_length_c 18.806(4)
_cell_measurement_reflns_used 2452
_cell_measurement_temperature 293(2)
_cell_measurement_theta_max 27.40
_cell_measurement_theta_min 3.24
_cell_volume 2856.1(11)
_computing_structure_refinement 'SHELXL-97 (Sheldrick, 1997)'
_computing_structure_solution 'SHELXS-97 (Sheldrick, 1990)'
_diffrn_ambient_temperature 293(2)
_diffrn_measured_fraction_theta_full 0.995
_diffrn_measured_fraction_theta_max 0.995
_diffrn_measurement_device_type 'rigaku rapid'
_diffrn_radiation_monochromator graphite
_diffrn_radiation_source 'rotating anode'
_diffrn_radiation_type MoK\a
_diffrn_radiation_wavelength 0.71073
_diffrn_reflns_av_R_equivalents 0.0407
_diffrn_reflns_av_sigmaI/netI 0.0362
_diffrn_reflns_limit_h_max 23
_diffrn_reflns_limit_h_min -23
_diffrn_reflns_limit_k_max 11
_diffrn_reflns_limit_k_min -11
_diffrn_reflns_limit_l_max 24
_diffrn_reflns_limit_l_min -23
_diffrn_reflns_number 13191
_diffrn_reflns_theta_full 27.44
_diffrn_reflns_theta_max 27.44
_diffrn_reflns_theta_min 3.24
_exptl_absorpt_coefficient_mu 0.086
_exptl_absorpt_correction_T_max 0.9873
_exptl_absorpt_correction_T_min 0.9789
_exptl_crystal_colour colorless
_exptl_crystal_density_diffrn 1.267
_exptl_crystal_density_method 'not measured'
_exptl_crystal_description block
_exptl_crystal_F_000 1168
_exptl_crystal_size_max 0.25
_exptl_crystal_size_mid 0.20
_exptl_crystal_size_min 0.15
_refine_diff_density_max 0.247
_refine_diff_density_min -0.242
_refine_diff_density_rms 0.048
_refine_ls_extinction_coef 0.0060(13)
_refine_ls_extinction_expression Fc^*^=kFc[1+0.001xFc^2^\l^3^/sin(2\q)]^-1/4^
_refine_ls_extinction_method SHELXL
_refine_ls_goodness_of_fit_ref 1.027
_refine_ls_hydrogen_treatment mixed
_refine_ls_matrix_type full
_refine_ls_number_parameters 182
_refine_ls_number_reflns 3247
_refine_ls_number_restraints 0
_refine_ls_restrained_S_all 1.027
_refine_ls_R_factor_all 0.0657
_refine_ls_R_factor_gt 0.0498
_refine_ls_shift/su_max 0.001
_refine_ls_shift/su_mean 0.000
_refine_ls_structure_factor_coef Fsqd
_refine_ls_weighting_details 'calc w=1/[\s^2^(Fo^2^)+(0.1200P)^2^+0.0000P] where P=(Fo^2^+2Fc^2^)/3'
_refine_ls_weighting_scheme calc
_refine_ls_wR_factor_gt 0.1535
_refine_ls_wR_factor_ref 0.1746
_reflns_number_gt 2459
_reflns_number_total 3247
_reflns_threshold_expression >2sigma(I)
_cod_data_source_file jo6b02739_si_002.cif
_cod_data_source_block b
_cod_depositor_comments 'Adding full bibliography for 4032138.cif.'
_cod_original_cell_volume 2856.1(10)
_cod_original_sg_symbol_H-M C2/c
_cod_database_code 4032138

loop_
_symmetry_equiv_pos_as_xyz
'x, y, z'
'-x, y, -z+1/2'
'x+1/2, y+1/2, z'
'-x+1/2, y+1/2, -z+1/2'
'-x, -y, -z'
'x, -y, z-1/2'
'-x+1/2, -y+1/2, -z'
'x+1/2, -y+1/2, z-1/2'

loop_
_atom_site_label
_atom_site_type_symbol
_atom_site_fract_x
_atom_site_fract_y
_atom_site_fract_z
_atom_site_U_iso_or_equiv
_atom_site_adp_type
_atom_site_occupancy
_atom_site_symmetry_multiplicity
_atom_site_calc_flag
_atom_site_refinement_flags
O2 O 0.15066(7) 0.33914(11) 0.30440(6) 0.0444(3) Uani 1 1 d .
O1 O 0.12646(8) 0.68269(14) 0.09825(6) 0.0555(4) Uani 1 1 d .
H1A H 0.1223 0.7510 0.1269 0.083 Uiso 1 1 calc R
C5 C 0.09169(9) 0.25937(17) 0.18357(9) 0.0414(4) Uani 1 1 d .
H5A H 0.0821 0.1653 0.2026 0.050 Uiso 1 1 calc R
C7 C 0.14322(8) 0.51733(16) 0.20423(8) 0.0325(3) Uani 1 1 d .
C6 C 0.12864(8) 0.37505(16) 0.23077(8) 0.0345(3) Uani 1 1 d .
C8 C 0.18886(8) 0.63566(16) 0.25668(8) 0.0346(3) Uani 1 1 d .
H8A H 0.2320 0.6688 0.2375 0.041 Uiso 1 1 calc R
C3 C 0.06918(8) 0.28518(19) 0.10794(9) 0.0416(4) Uani 1 1 d .
O3 O 0.10634(8) 0.85738(13) 0.21799(7) 0.0597(4) Uani 1 1 d .
C9 C 0.22204(8) 0.57602(17) 0.33540(8) 0.0367(4) Uani 1 1 d .
H9A H 0.2714 0.5242 0.3401 0.044 Uiso 1 1 calc R
C1 C 0.11651(8) 0.54327(17) 0.12823(8) 0.0372(4) Uani 1 1 d .
C2 C 0.08124(8) 0.42782(19) 0.08090(8) 0.0403(4) Uani 1 1 d .
H2A H 0.0655 0.4463 0.0305 0.048 Uiso 1 1 calc R
C17 C 0.14403(9) 0.77789(17) 0.26822(9) 0.0401(4) Uani 1 1 d .
C10 C 0.16333(9) 0.46865(16) 0.35553(8) 0.0364(4) Uani 1 1 d .
C16 C 0.23246(9) 0.72293(18) 0.38129(9) 0.0428(4) Uani 1 1 d .
H16A H 0.2756 0.7826 0.3745 0.051 Uiso 1 1 calc R
H16B H 0.2403 0.7005 0.4332 0.051 Uiso 1 1 calc R
C12 C 0.08592(8) 0.54981(18) 0.34837(9) 0.0402(4) Uani 1 1 d .
H12A H 0.0571 0.5483 0.2971 0.048 Uiso 1 1 calc R
H12B H 0.0566 0.4928 0.3761 0.048 Uiso 1 1 calc R
C13 C 0.09324(9) 0.71530(19) 0.37527(9) 0.0446(4) Uani 1 1 d .
H13A H 0.1054 0.7159 0.4286 0.053 Uiso 1 1 calc R
H13B H 0.0440 0.7662 0.3570 0.053 Uiso 1 1 calc R
C14 C 0.15591(9) 0.80642(18) 0.35017(9) 0.0416(4) Uani 1 1 d .
C11 C 0.19398(13) 0.3945(2) 0.43068(9) 0.0575(5) Uani 1 1 d .
H11A H 0.2423 0.3455 0.4327 0.086 Uiso 1 1 calc R
H11B H 0.1577 0.3198 0.4384 0.086 Uiso 1 1 calc R
H11C H 0.2013 0.4714 0.4683 0.086 Uiso 1 1 calc R
C4 C 0.03056(13) 0.1584(2) 0.05680(11) 0.0653(6) Uani 1 1 d .
H4A H 0.0268 0.0686 0.0851 0.098 Uiso 1 1 calc R
H4B H 0.0605 0.1356 0.0226 0.098 Uiso 1 1 calc R
H4C H -0.0201 0.1904 0.0303 0.098 Uiso 1 1 calc R
C15 C 0.15502(14) 0.9749(2) 0.36993(12) 0.0644(6) Uani 1 1 d .
H15A H 0.1945 1.0277 0.3538 0.097 Uiso 1 1 calc R
H15B H 0.1642 0.9854 0.4223 0.097 Uiso 1 1 calc R
H15C H 0.1058 1.0180 0.3462 0.097 Uiso 1 1 calc R

loop_
_atom_site_aniso_label
_atom_site_aniso_U_11
_atom_site_aniso_U_22
_atom_site_aniso_U_33
_atom_site_aniso_U_23
_atom_site_aniso_U_13
_atom_site_aniso_U_12
O2 0.0663(8) 0.0314(6) 0.0323(6) 0.0013(4) 0.0072(5) -0.0012(5)
O1 0.0831(10) 0.0471(7) 0.0385(7) 0.0084(5) 0.0195(6) -0.0030(6)
C5 0.0478(9) 0.0341(8) 0.0422(9) -0.0033(6) 0.0117(7) -0.0024(6)
C7 0.0324(7) 0.0337(7) 0.0317(7) -0.0005(5) 0.0089(5) 0.0012(5)
C6 0.0379(7) 0.0329(7) 0.0313(7) -0.0005(5) 0.0061(6) 0.0025(6)
C8 0.0348(7) 0.0358(8) 0.0353(8) -0.0020(6) 0.0130(6) -0.0055(6)
C3 0.0352(8) 0.0484(9) 0.0401(9) -0.0118(7) 0.0077(6) -0.0009(6)
O3 0.0878(10) 0.0382(6) 0.0502(8) 0.0060(5) 0.0126(6) 0.0121(6)
C9 0.0304(7) 0.0429(8) 0.0351(8) -0.0039(6) 0.0056(5) 0.0010(6)
C1 0.0383(8) 0.0409(8) 0.0339(8) 0.0026(6) 0.0121(6) 0.0043(6)
C2 0.0371(8) 0.0519(9) 0.0305(7) -0.0035(6) 0.0064(6) 0.0056(6)
C17 0.0471(9) 0.0313(8) 0.0438(9) 0.0002(6) 0.0150(7) -0.0074(6)
C10 0.0457(8) 0.0327(7) 0.0293(7) -0.0010(6) 0.0066(6) -0.0017(6)
C16 0.0386(8) 0.0488(9) 0.0406(9) -0.0109(7) 0.0096(6) -0.0112(7)
C12 0.0371(8) 0.0460(9) 0.0401(8) 0.0001(6) 0.0145(6) -0.0081(6)
C13 0.0427(9) 0.0492(9) 0.0459(9) -0.0033(7) 0.0187(7) 0.0022(7)
C14 0.0485(9) 0.0356(8) 0.0437(9) -0.0063(6) 0.0174(7) -0.0038(6)
C11 0.0838(13) 0.0509(10) 0.0332(9) 0.0065(7) 0.0070(8) 0.0017(9)
C4 0.0755(13) 0.0665(12) 0.0523(11) -0.0253(9) 0.0134(9) -0.0179(10)
C15 0.0932(15) 0.0395(10) 0.0653(13) -0.0130(8) 0.0291(11) -0.0054(10)

loop_
_atom_type_symbol
_atom_type_description
_atom_type_scat_dispersion_real
_atom_type_scat_dispersion_imag
_atom_type_scat_source
C C 0.0033 0.0016 'International Tables Vol C Tables 4.2.6.8 and 6.1.1.4'
H H 0.0000 0.0000 'International Tables Vol C Tables 4.2.6.8 and 6.1.1.4'
O O 0.0106 0.0060 'International Tables Vol C Tables 4.2.6.8 and 6.1.1.4'

loop_
_geom_angle_atom_site_label_1
_geom_angle_atom_site_label_2
_geom_angle_atom_site_label_3
_geom_angle
C6 O2 C10 116.11(10)
C1 O1 H1A 109.5
C3 C5 C6 119.81(14)
C3 C5 H5A 120.1
C6 C5 H5A 120.1
C6 C7 C1 117.61(13)
C6 C7 C8 119.84(12)
C1 C7 C8 122.52(13)
O2 C6 C7 122.27(12)
O2 C6 C5 116.18(13)
C7 C6 C5 121.54(13)
C7 C8 C17 115.55(12)
C7 C8 C9 113.90(12)
C17 C8 C9 103.14(12)
C7 C8 H8A 108.0
C17 C8 H8A 108.0
C9 C8 H8A 108.0
C5 C3 C2 119.28(14)
C5 C3 C4 119.65(16)
C2 C3 C4 121.06(15)
C16 C9 C8 102.63(12)
C16 C9 C10 111.51(12)
C8 C9 C10 108.98(11)
C16 C9 H9A 111.1
C8 C9 H9A 111.1
C10 C9 H9A 111.1
O1 C1 C2 117.98(14)
O1 C1 C7 120.96(13)
C2 C1 C7 121.04(14)
C1 C2 C3 120.60(14)
C1 C2 H2A 119.7
C3 C2 H2A 119.7
O3 C17 C8 123.98(15)
O3 C17 C14 126.35(15)
C8 C17 C14 109.64(13)
O2 C10 C11 103.74(12)
O2 C10 C9 108.18(12)
C11 C10 C9 112.53(13)
O2 C10 C12 108.40(11)
C11 C10 C12 112.38(14)
C9 C10 C12 111.18(12)
C9 C16 C14 102.53(12)
C9 C16 H16A 111.3
C14 C16 H16A 111.3
C9 C16 H16B 111.3
C14 C16 H16B 111.3
H16A C16 H16B 109.2
C13 C12 C10 114.20(12)
C13 C12 H12A 108.7
C10 C12 H12A 108.7
C13 C12 H12B 108.7
C10 C12 H12B 108.7
H12A C12 H12B 107.6
C12 C13 C14 113.17(13)
C12 C13 H13A 108.9
C14 C13 H13A 108.9
C12 C13 H13B 108.9
C14 C13 H13B 108.9
H13A C13 H13B 107.8
C15 C14 C17 113.52(15)
C15 C14 C16 115.65(15)
C17 C14 C16 100.73(13)
C15 C14 C13 111.68(14)
C17 C14 C13 107.54(12)
C16 C14 C13 106.86(13)
C10 C11 H11A 109.5
C10 C11 H11B 109.5
H11A C11 H11B 109.5
C10 C11 H11C 109.5
H11A C11 H11C 109.5
H11B C11 H11C 109.5
C3 C4 H4A 109.5
C3 C4 H4B 109.5
H4A C4 H4B 109.5
C3 C4 H4C 109.5
H4A C4 H4C 109.5
H4B C4 H4C 109.5
C14 C15 H15A 109.5
C14 C15 H15B 109.5
H15A C15 H15B 109.5
C14 C15 H15C 109.5
H15A C15 H15C 109.5
H15B C15 H15C 109.5

loop_
_geom_bond_atom_site_label_1
_geom_bond_atom_site_label_2
_geom_bond_distance
O2 C6 1.3746(17)
O2 C10 1.4651(17)
O1 C1 1.3742(18)
O1 H1A 0.8200
C5 C3 1.393(2)
C5 C6 1.396(2)
C5 H5A 0.9300
C7 C6 1.390(2)
C7 C1 1.404(2)
C7 C8 1.516(2)
C8 C17 1.528(2)
C8 C9 1.537(2)
C8 H8A 0.9800
C3 C2 1.385(2)
C3 C4 1.514(2)
O3 C17 1.2264(19)
C9 C16 1.532(2)
C9 C10 1.531(2)
C9 H9A 0.9800
C1 C2 1.386(2)
C2 H2A 0.9300
C17 C14 1.521(2)
C10 C11 1.523(2)
C10 C12 1.537(2)
C16 C14 1.534(2)
C16 H16A 0.9700
C16 H16B 0.9700
C12 C13 1.527(2)
C12 H12A 0.9700
C12 H12B 0.9700
C13 C14 1.550(2)
C13 H13A 0.9700
C13 H13B 0.9700
C14 C15 1.521(2)
C11 H11A 0.9600
C11 H11B 0.9600
C11 H11C 0.9600
C4 H4A 0.9600
C4 H4B 0.9600
C4 H4C 0.9600
C15 H15A 0.9600
C15 H15B 0.9600
C15 H15C 0.9600

loop_
_geom_torsion_atom_site_label_1
_geom_torsion_atom_site_label_2
_geom_torsion_atom_site_label_3
_geom_torsion_atom_site_label_4
_geom_torsion
C10 O2 C6 C7 22.19(19)
C10 O2 C6 C5 -158.82(13)
C1 C7 C6 O2 -178.42(13)
C8 C7 C6 O2 3.6(2)
C1 C7 C6 C5 2.6(2)
C8 C7 C6 C5 -175.34(14)
C3 C5 C6 O2 -178.44(13)
C3 C5 C6 C7 0.5(2)
C6 C7 C8 C17 -113.16(15)
C1 C7 C8 C17 68.96(18)
C6 C7 C8 C9 6.02(19)
C1 C7 C8 C9 -171.87(13)
C6 C5 C3 C2 -2.5(2)
C6 C5 C3 C4 178.77(16)
C7 C8 C9 C16 -156.34(12)
C17 C8 C9 C16 -30.33(14)
C7 C8 C9 C10 -38.02(16)
C17 C8 C9 C10 87.99(13)
C6 C7 C1 O1 177.81(13)
C8 C7 C1 O1 -4.3(2)
C6 C7 C1 C2 -4.0(2)
C8 C7 C1 C2 173.91(13)
O1 C1 C2 C3 -179.57(14)
C7 C1 C2 C3 2.2(2)
C5 C3 C2 C1 1.1(2)
C4 C3 C2 C1 179.85(15)
C7 C8 C17 O3 -52.6(2)
C9 C8 C17 O3 -177.59(15)
C7 C8 C17 C14 129.20(13)
C9 C8 C17 C14 4.26(15)
C6 O2 C10 C11 -174.75(13)
C6 O2 C10 C9 -55.05(15)
C6 O2 C10 C12 65.62(15)
C16 C9 C10 O2 174.20(11)
C8 C9 C10 O2 61.61(14)
C16 C9 C10 C11 -71.80(17)
C8 C9 C10 C11 175.62(13)
C16 C9 C10 C12 55.27(16)
C8 C9 C10 C12 -57.31(15)
C8 C9 C16 C14 45.87(14)
C10 C9 C16 C14 -70.65(15)
O2 C10 C12 C13 -158.63(13)
C11 C10 C12 C13 87.31(17)
C9 C10 C12 C13 -39.84(17)
C10 C12 C13 C14 43.32(19)
O3 C17 C14 C15 -30.6(2)
C8 C17 C14 C15 147.54(15)
O3 C17 C14 C16 -154.81(16)
C8 C17 C14 C16 23.28(15)
O3 C17 C14 C13 93.51(18)
C8 C17 C14 C13 -88.40(15)
C9 C16 C14 C15 -164.71(15)
C9 C16 C14 C17 -41.93(14)
C9 C16 C14 C13 70.28(15)
C12 C13 C14 C15 173.11(15)
C12 C13 C14 C17 47.94(18)
C12 C13 C14 C16 -59.50(17)
